data_7200033
loop_
_publ_author_name
'Kendrick, John'
'Gourlay, Matthew D.'
'Neumann, Marcus A.'
'Leusen, Frank J. J.'

_publ_section_title
;
 Predicting spontaneous racemate resolution using recent developments in
 crystal structure prediction
;
_journal_issue 11
_journal_name_full CrystEngComm
_journal_page_first 2391
_journal_page_last 2399
_journal_paper_doi 10.1039/b909038j
_journal_volume 11
_journal_year 2009
_space_group_IT_number 61
_symmetry_cell_setting orthorhombic
_symmetry_Int_Tables_number 61
_symmetry_space_group_name_Hall '-P 2ac 2ab'
_symmetry_space_group_name_H-M 'P b c a'
_cell_angle_alpha 90.000000
_cell_angle_beta 90.000000
_cell_angle_gamma 90.000000
_cell_length_a 11.646110
_cell_length_b 13.134412
_cell_length_c 15.722647
_cell_volume 2405.012
_cod_data_source_file 24HTP_racemic.cif
_cod_data_source_block 24HTP_R_1
_cod_struct_determination_method theoretical
_cod_database_code 7200033

loop_
_symmetry_equiv_pos_site_id
_symmetry_equiv_pos_as_xyz
1 x,y,z
2 -x+1/2,-y,z+1/2
3 -x,y+1/2,-z+1/2
4 x+1/2,-y+1/2,-z
5 -x,-y,-z
6 x+1/2,y,-z+1/2
7 x,-y+1/2,z+1/2
8 -x+1/2,y+1/2,z

loop_
_atom_site_label
_atom_site_type_symbol
_atom_site_fract_x
_atom_site_fract_y
_atom_site_fract_z
C1 C 0.566884 0.350879 -0.056007
C2 C 0.571766 0.260943 0.005840
C3 C 0.663066 0.291784 0.072426
N4 N 0.737612 0.360789 0.020966
C5 C 0.692277 0.384824 -0.065732
O6 O 0.841946 0.381236 0.041760
C7 C 0.707500 0.498026 -0.084635
C8 C 0.758056 0.320318 -0.131099
C9 C 0.609971 0.350061 0.146953
C10 C 0.628235 0.454018 0.160335
H11 H 0.684183 0.496344 0.117712
C12 C 0.576663 0.505276 0.227840
H13 H 0.592402 0.586053 0.237570
C14 C 0.505061 0.453125 0.284384
O15 O 0.456325 0.506071 0.349636
C16 C 0.486574 0.348681 0.272013
H17 H 0.431282 0.308082 0.316306
C18 C 0.538477 0.298454 0.204264
H19 H 0.522918 0.217231 0.195863
C20 C 0.733149 0.200716 0.103854
H21 H 0.529035 0.330568 -0.117373
H22 H 0.515945 0.413483 -0.029093
H23 H 0.488845 0.244033 0.035204
H24 H 0.599494 0.191454 -0.027142
H25 H 0.798600 0.518851 -0.081463
H26 H 0.675452 0.515320 -0.148593
H27 H 0.659086 0.544451 -0.039050
H28 H 0.849896 0.337750 -0.127056
H29 H 0.745880 0.238497 -0.120653
H30 H 0.727580 0.338577 -0.195276
H31 H 0.410199 0.459820 0.386342
H32 H 0.796443 0.224512 0.151286
H33 H 0.675714 0.144393 0.132712
H34 H 0.777987 0.164656 0.050479
